data_4024408
loop_
_publ_author_name
'Ying Cheng'
'Bo Wang'
'Xiao-Rong Wang'
'Jian-Hong Zhang'
'De-Cai Fang'

_publ_section_title
;
An Experimental and Theoretical Study on the Interaction of N-Heterocyclic
Carbene-Derived 1,3-Dipoles with Methoxycarbonylallenes: Highly Regio- and
Stereoselective [3+2]-Cycloadditions Controlled by the Structures
of N-Heterocycles of 1,3-Dipoles
;
_journal_name_full 'Journal of Organic Chemistry'
_journal_page_first 2357
_journal_page_last 2367
_journal_paper_doi 10.1021/jo802687m
_journal_volume 74
_journal_year 2009
_chemical_formula_sum 'C35 H32 N4 O2 S'
_chemical_formula_weight 572.71
_chemical_name_systematic
; 
 ? 
;
_space_group_IT_number 14
_symmetry_cell_setting monoclinic
_symmetry_space_group_name_Hall '-P 2yn'
_symmetry_space_group_name_H-M 'P 1 21/n 1'
_atom_sites_solution_hydrogens geom
_atom_sites_solution_primary direct
_atom_sites_solution_secondary difmap
_audit_creation_method SHELXL-97
_cell_angle_alpha 90.00
_cell_angle_beta 95.010(13)
_cell_angle_gamma 90.00
_cell_formula_units_Z 4
_cell_length_a 10.451(6)
_cell_length_b 22.396(14)
_cell_length_c 13.213(8)
_cell_measurement_reflns_used 1948
_cell_measurement_temperature 293(2)
_cell_measurement_theta_max 19.41
_cell_measurement_theta_min 2.39
_cell_volume 3081(3)
_computing_cell_refinement 'Bruker SMART'
_computing_data_collection 'Bruker SMART'
_computing_data_reduction 'Bruker SAINT'
_computing_molecular_graphics 'Bruker SHELXTL'
_computing_publication_material 'Bruker SHELXTL'
_computing_structure_refinement 'SHELXL-97 (Sheldrick, 1997)'
_computing_structure_solution 'SHELXS-97 (Sheldrick, 1990)'
_diffrn_ambient_temperature 293(2)
_diffrn_measured_fraction_theta_full 0.999
_diffrn_measured_fraction_theta_max 0.999
_diffrn_measurement_device_type 'CCD area detector'
_diffrn_measurement_method 'phi and omega scans'
_diffrn_radiation_monochromator graphite
_diffrn_radiation_source 'fine-focus sealed tube'
_diffrn_radiation_type MoK\a
_diffrn_radiation_wavelength 0.71073
_diffrn_reflns_av_R_equivalents 0.0845
_diffrn_reflns_av_sigmaI/netI 0.1048
_diffrn_reflns_limit_h_max 12
_diffrn_reflns_limit_h_min -11
_diffrn_reflns_limit_k_max 26
_diffrn_reflns_limit_k_min -26
_diffrn_reflns_limit_l_max 15
_diffrn_reflns_limit_l_min -11
_diffrn_reflns_number 15834
_diffrn_reflns_theta_full 25.02
_diffrn_reflns_theta_max 25.02
_diffrn_reflns_theta_min 1.79
_exptl_absorpt_coefficient_mu 0.143
_exptl_absorpt_correction_T_max 0.9831
_exptl_absorpt_correction_T_min 0.9721
_exptl_absorpt_correction_type multi-scan
_exptl_absorpt_process_details SADABS
_exptl_crystal_density_diffrn 1.235
_exptl_crystal_density_meas ?
_exptl_crystal_density_method 'not measured'
_exptl_crystal_F_000 1208
_exptl_crystal_size_max 0.20
_exptl_crystal_size_mid 0.18
_exptl_crystal_size_min 0.12
_refine_diff_density_max 0.206
_refine_diff_density_min -0.307
_refine_diff_density_rms 0.047
_refine_ls_extinction_method none
_refine_ls_goodness_of_fit_ref 1.011
_refine_ls_hydrogen_treatment constr
_refine_ls_matrix_type full
_refine_ls_number_parameters 382
_refine_ls_number_reflns 5447
_refine_ls_number_restraints 0
_refine_ls_restrained_S_all 1.011
_refine_ls_R_factor_all 0.1418
_refine_ls_R_factor_gt 0.0473
_refine_ls_shift/su_max 0.002
_refine_ls_shift/su_mean 0.000
_refine_ls_structure_factor_coef Fsqd
_refine_ls_weighting_details 'calc w=1/[\s^2^(Fo^2^)+(0.0415P)^2^+0.0000P] where P=(Fo^2^+2Fc^2^)/3'
_refine_ls_weighting_scheme calc
_refine_ls_wR_factor_gt 0.0899
_refine_ls_wR_factor_ref 0.1172
_reflns_number_gt 2616
_reflns_number_total 5447
_reflns_threshold_expression >2sigma(I)
_cod_data_source_file jo802687m_si_007.cif
_cod_data_source_block 71220a
_cod_depositor_comments
;
The following automatic conversions were performed:
'_symmetry_cell_setting' value 'Monoclinic' changed to 'monoclinic'
according to '/home/saulius/struct/CIF-dictionaries/cif_core.dic'
dictionary named 'cif_core.dic' version 2.4.1 from
2010-06-29.

'_exptl_absorpt_correction_type' value 'MULTI-SCAN' changed
to 'multi-scan' according to
'/home/saulius/struct/CIF-dictionaries/cif_core.dic' dictionary named
'cif_core.dic' version 2.4.1 from
2010-06-29.

'_refine_ls_hydrogen_treatment' value 'CONSTR' changed to
'constr' according to '/home/saulius/struct/CIF-dictionaries/cif_core.dic'
dictionary named 'cif_core.dic' version 2.4.1 from 2010-06-29.

Automatic conversion script
Id: cif_fix_enum 1527 2010-12-29 10:47:43Z saulius 

The following automatic conversions were performed:

'_exptl_crystal_density_meas' value 'NONE' was changed to '?' - the
value is perceived as not measured.

Automatic conversion script
Id: cif_fix_values 3008 2015-01-20 13:52:24Z robertas 
;
_cod_original_sg_symbol_H-M P2(1)/n
_cod_database_code 4024408

loop_
_symmetry_equiv_pos_as_xyz
'x, y, z'
'-x+1/2, y+1/2, -z+1/2'
'-x, -y, -z'
'x-1/2, -y-1/2, z-1/2'

loop_
_atom_site_label
_atom_site_type_symbol
_atom_site_fract_x
_atom_site_fract_y
_atom_site_fract_z
_atom_site_U_iso_or_equiv
_atom_site_adp_type
_atom_site_occupancy
_atom_site_symmetry_multiplicity
_atom_site_calc_flag
_atom_site_refinement_flags
_atom_site_disorder_assembly
_atom_site_disorder_group
S1 S 0.68711(7) 0.22353(4) 1.07694(7) 0.0493(3) Uani 1 1 d . . .
O1 O 0.14253(17) 0.22296(8) 0.95074(15) 0.0453(6) Uani 1 1 d . . .
O2 O 0.19460(18) 0.12533(9) 0.96401(17) 0.0568(6) Uani 1 1 d . . .
N1 N 0.3677(2) 0.22118(10) 1.09807(18) 0.0371(6) Uani 1 1 d . . .
N2 N 0.3270(2) 0.27708(10) 1.13545(18) 0.0402(6) Uani 1 1 d . . .
N3 N 0.4263(2) 0.29463(9) 0.99248(18) 0.0340(6) Uani 1 1 d . . .
N4 N 0.5570(2) 0.15648(9) 0.93291(18) 0.0341(6) Uani 1 1 d . . .
C1 C 0.5631(2) 0.20175(12) 1.0013(2) 0.0342(7) Uani 1 1 d . . .
C2 C 0.4269(2) 0.22927(11) 0.9995(2) 0.0327(7) Uani 1 1 d . . .
C3 C 0.3488(2) 0.19760(12) 0.9085(2) 0.0340(7) Uani 1 1 d . . .
H3 H 0.3314 0.2266 0.8535 0.041 Uiso 1 1 calc R . .
C4 C 0.4366(3) 0.14980(12) 0.8732(2) 0.0347(7) Uani 1 1 d . . .
C5 C 0.4121(2) 0.17890(13) 1.1730(2) 0.0355(7) Uani 1 1 d . . .
C6 C 0.4233(3) 0.11912(13) 1.1464(2) 0.0438(8) Uani 1 1 d . . .
H6 H 0.4013 0.1072 1.0798 0.053 Uiso 1 1 calc R . .
C7 C 0.4669(3) 0.07735(14) 1.2187(3) 0.0508(9) Uani 1 1 d . . .
H7 H 0.4760 0.0377 1.1996 0.061 Uiso 1 1 calc R . .
C8 C 0.4966(3) 0.09357(15) 1.3177(3) 0.0544(9) Uani 1 1 d . . .
H8 H 0.5262 0.0654 1.3659 0.065 Uiso 1 1 calc R . .
C9 C 0.4818(3) 0.15242(16) 1.3448(3) 0.0579(10) Uani 1 1 d . . .
H9 H 0.4996 0.1636 1.4124 0.069 Uiso 1 1 calc R . .
C10 C 0.4411(3) 0.19524(14) 1.2733(3) 0.0494(9) Uani 1 1 d . . .
H10 H 0.4333 0.2349 1.2927 0.059 Uiso 1 1 calc R . .
C11 C 0.3563(2) 0.31663(12) 1.0698(2) 0.0349(7) Uani 1 1 d . . .
C12 C 0.3228(3) 0.38054(12) 1.0787(2) 0.0360(7) Uani 1 1 d . . .
C13 C 0.4158(3) 0.42468(13) 1.0749(2) 0.0493(9) Uani 1 1 d . . .
H13 H 0.4991 0.4143 1.0624 0.059 Uiso 1 1 calc R . .
C14 C 0.3850(3) 0.48406(14) 1.0898(3) 0.0553(9) Uani 1 1 d . . .
H14 H 0.4477 0.5134 1.0879 0.066 Uiso 1 1 calc R . .
C15 C 0.2613(3) 0.49950(14) 1.1072(3) 0.0588(10) Uani 1 1 d . . .
H15 H 0.2405 0.5393 1.1169 0.071 Uiso 1 1 calc R . .
C16 C 0.1684(3) 0.45626(14) 1.1103(3) 0.0583(10) Uani 1 1 d . . .
H16 H 0.0847 0.4671 1.1209 0.070 Uiso 1 1 calc R . .
C17 C 0.1985(3) 0.39641(13) 1.0977(2) 0.0476(8) Uani 1 1 d . . .
H17 H 0.1360 0.3672 1.1019 0.057 Uiso 1 1 calc R . .
C18 C 0.4452(3) 0.32508(12) 0.8993(2) 0.0355(7) Uani 1 1 d . . .
C19 C 0.3426(3) 0.35054(13) 0.8415(3) 0.0494(9) Uani 1 1 d . . .
H19 H 0.2602 0.3473 0.8622 0.059 Uiso 1 1 calc R . .
C20 C 0.3622(4) 0.38087(14) 0.7527(3) 0.0618(10) Uani 1 1 d . . .
H20 H 0.2928 0.3981 0.7145 0.074 Uiso 1 1 calc R . .
C21 C 0.4835(4) 0.38577(15) 0.7205(3) 0.0676(11) Uani 1 1 d . . .
H21 H 0.4964 0.4066 0.6614 0.081 Uiso 1 1 calc R . .
C22 C 0.5856(4) 0.35954(16) 0.7765(3) 0.0658(11) Uani 1 1 d . . .
H22 H 0.6673 0.3617 0.7539 0.079 Uiso 1 1 calc R . .
C23 C 0.5681(3) 0.32976(13) 0.8668(3) 0.0492(9) Uani 1 1 d . . .
H23 H 0.6380 0.3131 0.9052 0.059 Uiso 1 1 calc R . .
C24 C 0.2210(3) 0.17609(15) 0.9430(2) 0.0396(8) Uani 1 1 d . . .
C25 C 0.0314(3) 0.21315(14) 1.0085(3) 0.0627(10) Uani 1 1 d . . .
H25A H -0.0071 0.1754 0.9899 0.094 Uiso 1 1 calc R . .
H25B H -0.0302 0.2445 0.9937 0.094 Uiso 1 1 calc R . .
H25C H 0.0584 0.2132 1.0798 0.094 Uiso 1 1 calc R . .
C26 C 0.4154(3) 0.11053(13) 0.7983(2) 0.0453(8) Uani 1 1 d . . .
H26 H 0.4821 0.0845 0.7872 0.054 Uiso 1 1 calc R . .
C27 C 0.2941(3) 0.10434(13) 0.7301(3) 0.0501(9) Uani 1 1 d . . .
H27 H 0.2320 0.1337 0.7510 0.060 Uiso 1 1 calc R . .
C28 C 0.2371(3) 0.04172(15) 0.7399(3) 0.0852(13) Uani 1 1 d . . .
H28A H 0.2962 0.0125 0.7185 0.128 Uiso 1 1 calc R . .
H28B H 0.1575 0.0390 0.6980 0.128 Uiso 1 1 calc R . .
H28C H 0.2217 0.0345 0.8095 0.128 Uiso 1 1 calc R . .
C29 C 0.3198(3) 0.11730(16) 0.6190(3) 0.0751(11) Uani 1 1 d . . .
H29A H 0.3561 0.1565 0.6145 0.113 Uiso 1 1 calc R . .
H29B H 0.2405 0.1153 0.5766 0.113 Uiso 1 1 calc R . .
H29C H 0.3787 0.0882 0.5967 0.113 Uiso 1 1 calc R . .
C30 C 0.6661(3) 0.11768(13) 0.9193(2) 0.0368(8) Uani 1 1 d . . .
C31 C 0.7577(3) 0.13609(14) 0.8567(2) 0.0502(9) Uani 1 1 d . . .
H31 H 0.7498 0.1726 0.8232 0.060 Uiso 1 1 calc R . .
C32 C 0.8625(3) 0.09879(18) 0.8447(3) 0.0681(11) Uani 1 1 d . . .
H32 H 0.9246 0.1104 0.8024 0.082 Uiso 1 1 calc R . .
C33 C 0.8743(4) 0.04546(19) 0.8948(3) 0.0758(12) Uani 1 1 d . . .
H33 H 0.9453 0.0213 0.8874 0.091 Uiso 1 1 calc R . .
C34 C 0.7817(4) 0.02727(16) 0.9563(3) 0.0778(12) Uani 1 1 d . . .
H34 H 0.7894 -0.0094 0.9891 0.093 Uiso 1 1 calc R . .
C35 C 0.6762(3) 0.06408(14) 0.9692(3) 0.0593(10) Uani 1 1 d . . .
H35 H 0.6137 0.0523 1.0111 0.071 Uiso 1 1 calc R . .

loop_
_atom_site_aniso_label
_atom_site_aniso_U_11
_atom_site_aniso_U_22
_atom_site_aniso_U_33
_atom_site_aniso_U_23
_atom_site_aniso_U_13
_atom_site_aniso_U_12
S1 0.0397(5) 0.0486(5) 0.0585(6) -0.0109(4) -0.0019(4) -0.0006(4)
O1 0.0349(11) 0.0452(13) 0.0572(15) 0.0076(11) 0.0115(10) 0.0119(10)
O2 0.0482(13) 0.0359(14) 0.0875(18) 0.0038(12) 0.0130(12) -0.0060(11)
N1 0.0439(15) 0.0263(14) 0.0426(17) -0.0016(12) 0.0123(13) 0.0066(12)
N2 0.0487(16) 0.0279(15) 0.0451(17) -0.0030(13) 0.0110(13) 0.0055(12)
N3 0.0415(14) 0.0236(14) 0.0388(16) 0.0016(11) 0.0138(12) 0.0044(11)
N4 0.0299(14) 0.0291(14) 0.0435(16) -0.0063(12) 0.0045(12) 0.0064(11)
C1 0.0328(17) 0.0273(17) 0.043(2) 0.0017(15) 0.0059(15) 0.0011(13)
C2 0.0333(16) 0.0278(17) 0.038(2) 0.0003(14) 0.0099(14) 0.0000(13)
C3 0.0317(16) 0.0285(17) 0.042(2) -0.0016(14) 0.0034(15) 0.0031(13)
C4 0.0311(17) 0.0300(17) 0.042(2) -0.0025(15) 0.0002(15) 0.0021(14)
C5 0.0308(17) 0.0311(19) 0.045(2) 0.0039(16) 0.0043(15) -0.0020(14)
C6 0.052(2) 0.037(2) 0.042(2) 0.0052(17) 0.0056(16) 0.0010(16)
C7 0.058(2) 0.0331(19) 0.061(3) 0.0074(19) 0.006(2) -0.0014(16)
C8 0.053(2) 0.047(2) 0.062(3) 0.0209(19) -0.001(2) -0.0071(18)
C9 0.074(3) 0.053(2) 0.045(2) 0.0044(19) -0.0027(19) -0.0086(19)
C10 0.060(2) 0.037(2) 0.050(2) -0.0031(18) -0.0022(18) -0.0048(16)
C11 0.0323(17) 0.0293(18) 0.044(2) -0.0040(16) 0.0064(15) 0.0044(14)
C12 0.0370(17) 0.0287(18) 0.043(2) -0.0055(14) 0.0058(15) 0.0039(15)
C13 0.0392(19) 0.038(2) 0.072(3) -0.0078(17) 0.0160(17) 0.0045(16)
C14 0.058(2) 0.032(2) 0.079(3) -0.0046(18) 0.023(2) -0.0062(17)
C15 0.072(2) 0.028(2) 0.080(3) -0.0034(17) 0.026(2) 0.0127(18)
C16 0.046(2) 0.041(2) 0.090(3) -0.0018(19) 0.0192(19) 0.0101(18)
C17 0.0413(19) 0.034(2) 0.069(2) -0.0041(17) 0.0129(17) 0.0021(15)
C18 0.0411(19) 0.0232(16) 0.042(2) -0.0038(15) 0.0055(17) 0.0000(14)
C19 0.047(2) 0.043(2) 0.058(2) 0.0020(18) 0.0076(18) 0.0058(16)
C20 0.090(3) 0.044(2) 0.051(3) 0.0056(19) -0.002(2) 0.011(2)
C21 0.112(3) 0.043(2) 0.051(3) 0.0056(19) 0.025(3) -0.006(2)
C22 0.074(3) 0.060(3) 0.069(3) 0.002(2) 0.037(2) -0.005(2)
C23 0.047(2) 0.047(2) 0.055(2) 0.0007(18) 0.0131(18) 0.0020(16)
C24 0.0331(18) 0.038(2) 0.047(2) -0.0005(16) 0.0000(16) 0.0038(16)
C25 0.042(2) 0.080(3) 0.069(3) 0.009(2) 0.0261(19) 0.0108(18)
C26 0.0366(18) 0.043(2) 0.056(2) -0.0113(17) -0.0013(17) 0.0086(15)
C27 0.046(2) 0.046(2) 0.057(2) -0.0155(17) -0.0076(18) 0.0094(16)
C28 0.074(3) 0.065(3) 0.109(3) -0.001(2) -0.034(2) -0.019(2)
C29 0.066(2) 0.093(3) 0.063(3) -0.001(2) -0.010(2) 0.010(2)
C30 0.0320(17) 0.0347(19) 0.043(2) -0.0079(15) -0.0006(15) 0.0094(15)
C31 0.0397(19) 0.053(2) 0.059(2) -0.0041(18) 0.0080(18) 0.0115(17)
C32 0.053(2) 0.094(3) 0.059(3) -0.008(2) 0.0110(19) 0.020(2)
C33 0.061(3) 0.086(3) 0.079(3) -0.019(3) -0.001(2) 0.041(2)
C34 0.084(3) 0.047(2) 0.100(3) 0.004(2) -0.004(3) 0.030(2)
C35 0.055(2) 0.048(2) 0.076(3) 0.0059(19) 0.0093(19) 0.0143(18)

loop_
_atom_type_symbol
_atom_type_description
_atom_type_scat_dispersion_real
_atom_type_scat_dispersion_imag
_atom_type_scat_source
C C 0.0033 0.0016 'International Tables Vol C Tables 4.2.6.8 and 6.1.1.4'
H H 0.0000 0.0000 'International Tables Vol C Tables 4.2.6.8 and 6.1.1.4'
N N 0.0061 0.0033 'International Tables Vol C Tables 4.2.6.8 and 6.1.1.4'
O O 0.0106 0.0060 'International Tables Vol C Tables 4.2.6.8 and 6.1.1.4'
S S 0.1246 0.1234 'International Tables Vol C Tables 4.2.6.8 and 6.1.1.4'

loop_
_geom_angle_atom_site_label_1
_geom_angle_atom_site_label_2
_geom_angle_atom_site_label_3
_geom_angle
_geom_angle_site_symmetry_1
_geom_angle_site_symmetry_3
_geom_angle_publ_flag
C24 O1 C25 116.2(2) . . ?
C5 N1 N2 115.7(2) . . ?
C5 N1 C2 123.5(2) . . ?
N2 N1 C2 110.7(2) . . ?
C11 N2 N1 105.9(2) . . ?
C11 N3 C18 125.4(2) . . ?
C11 N3 C2 107.8(2) . . ?
C18 N3 C2 121.9(2) . . ?
C1 N4 C4 115.6(2) . . ?
C1 N4 C30 122.5(2) . . ?
C4 N4 C30 121.9(2) . . ?
N4 C1 C2 107.3(2) . . ?
N4 C1 S1 128.1(2) . . ?
C2 C1 S1 124.6(2) . . ?
N3 C2 N1 100.1(2) . . ?
N3 C2 C1 113.4(2) . . ?
N1 C2 C1 112.7(2) . . ?
N3 C2 C3 113.9(2) . . ?
N1 C2 C3 112.7(2) . . ?
C1 C2 C3 104.4(2) . . ?
C4 C3 C24 116.1(2) . . ?
C4 C3 C2 105.6(2) . . ?
C24 C3 C2 109.0(2) . . ?
C4 C3 H3 108.7 . . ?
C24 C3 H3 108.7 . . ?
C2 C3 H3 108.7 . . ?
C26 C4 N4 124.1(3) . . ?
C26 C4 C3 129.3(3) . . ?
N4 C4 C3 106.5(2) . . ?
C10 C5 C6 118.7(3) . . ?
C10 C5 N1 121.5(3) . . ?
C6 C5 N1 119.7(3) . . ?
C7 C6 C5 120.4(3) . . ?
C7 C6 H6 119.8 . . ?
C5 C6 H6 119.8 . . ?
C8 C7 C6 120.9(3) . . ?
C8 C7 H7 119.5 . . ?
C6 C7 H7 119.5 . . ?
C7 C8 C9 118.8(3) . . ?
C7 C8 H8 120.6 . . ?
C9 C8 H8 120.6 . . ?
C8 C9 C10 121.2(3) . . ?
C8 C9 H9 119.4 . . ?
C10 C9 H9 119.4 . . ?
C5 C10 C9 119.9(3) . . ?
C5 C10 H10 120.1 . . ?
C9 C10 H10 120.1 . . ?
N2 C11 N3 114.7(2) . . ?
N2 C11 C12 122.5(3) . . ?
N3 C11 C12 122.7(3) . . ?
C13 C12 C17 119.4(3) . . ?
C13 C12 C11 120.9(3) . . ?
C17 C12 C11 119.5(3) . . ?
C14 C13 C12 120.4(3) . . ?
C14 C13 H13 119.8 . . ?
C12 C13 H13 119.8 . . ?
C15 C14 C13 119.8(3) . . ?
C15 C14 H14 120.1 . . ?
C13 C14 H14 120.1 . . ?
C16 C15 C14 120.3(3) . . ?
C16 C15 H15 119.9 . . ?
C14 C15 H15 119.9 . . ?
C15 C16 C17 120.5(3) . . ?
C15 C16 H16 119.7 . . ?
C17 C16 H16 119.7 . . ?
C16 C17 C12 119.5(3) . . ?
C16 C17 H17 120.2 . . ?
C12 C17 H17 120.2 . . ?
C19 C18 C23 119.3(3) . . ?
C19 C18 N3 120.8(3) . . ?
C23 C18 N3 119.9(3) . . ?
C18 C19 C20 120.3(3) . . ?
C18 C19 H19 119.8 . . ?
C20 C19 H19 119.8 . . ?
C21 C20 C19 120.6(3) . . ?
C21 C20 H20 119.7 . . ?
C19 C20 H20 119.7 . . ?
C20 C21 C22 119.4(3) . . ?
C20 C21 H21 120.3 . . ?
C22 C21 H21 120.3 . . ?
C21 C22 C23 120.8(3) . . ?
C21 C22 H22 119.6 . . ?
C23 C22 H22 119.6 . . ?
C22 C23 C18 119.6(3) . . ?
C22 C23 H23 120.2 . . ?
C18 C23 H23 120.2 . . ?
O2 C24 O1 124.4(3) . . ?
O2 C24 C3 126.1(3) . . ?
O1 C24 C3 109.4(3) . . ?
O1 C25 H25A 109.5 . . ?
O1 C25 H25B 109.5 . . ?
H25A C25 H25B 109.5 . . ?
O1 C25 H25C 109.5 . . ?
H25A C25 H25C 109.5 . . ?
H25B C25 H25C 109.5 . . ?
C4 C26 C27 126.0(3) . . ?
C4 C26 H26 117.0 . . ?
C27 C26 H26 117.0 . . ?
C26 C27 C28 110.4(3) . . ?
C26 C27 C29 110.3(3) . . ?
C28 C27 C29 110.7(3) . . ?
C26 C27 H27 108.4 . . ?
C28 C27 H27 108.4 . . ?
C29 C27 H27 108.4 . . ?
C27 C28 H28A 109.5 . . ?
C27 C28 H28B 109.5 . . ?
H28A C28 H28B 109.5 . . ?
C27 C28 H28C 109.5 . . ?
H28A C28 H28C 109.5 . . ?
H28B C28 H28C 109.5 . . ?
C27 C29 H29A 109.5 . . ?
C27 C29 H29B 109.5 . . ?
H29A C29 H29B 109.5 . . ?
C27 C29 H29C 109.5 . . ?
H29A C29 H29C 109.5 . . ?
H29B C29 H29C 109.5 . . ?
C35 C30 C31 121.4(3) . . ?
C35 C30 N4 119.5(3) . . ?
C31 C30 N4 119.1(3) . . ?
C30 C31 C32 118.7(3) . . ?
C30 C31 H31 120.6 . . ?
C32 C31 H31 120.6 . . ?
C33 C32 C31 120.4(3) . . ?
C33 C32 H32 119.8 . . ?
C31 C32 H32 119.8 . . ?
C32 C33 C34 120.4(3) . . ?
C32 C33 H33 119.8 . . ?
C34 C33 H33 119.8 . . ?
C33 C34 C35 120.0(4) . . ?
C33 C34 H34 120.0 . . ?
C35 C34 H34 120.0 . . ?
C30 C35 C34 119.1(3) . . ?
C30 C35 H35 120.5 . . ?
C34 C35 H35 120.5 . . ?

loop_
_geom_bond_atom_site_label_1
_geom_bond_atom_site_label_2
_geom_bond_distance
_geom_bond_site_symmetry_2
_geom_bond_publ_flag
S1 C1 1.640(3) . ?
O1 C24 1.342(3) . ?
O1 C25 1.461(3) . ?
O2 C24 1.208(3) . ?
N1 C5 1.419(3) . ?
N1 N2 1.424(3) . ?
N1 C2 1.501(3) . ?
N2 C11 1.295(3) . ?
N3 C11 1.398(3) . ?
N3 C18 1.436(3) . ?
N3 C2 1.467(3) . ?
N4 C1 1.356(3) . ?
N4 C4 1.433(3) . ?
N4 C30 1.457(3) . ?
C1 C2 1.549(4) . ?
C2 C3 1.563(4) . ?
C3 C4 1.510(3) . ?
C3 C24 1.526(4) . ?
C3 H3 0.9800 . ?
C4 C26 1.328(4) . ?
C5 C10 1.382(4) . ?
C5 C6 1.392(4) . ?
C6 C7 1.385(4) . ?
C6 H6 0.9300 . ?
C7 C8 1.367(4) . ?
C7 H7 0.9300 . ?
C8 C9 1.378(4) . ?
C8 H8 0.9300 . ?
C9 C10 1.387(4) . ?
C9 H9 0.9300 . ?
C10 H10 0.9300 . ?
C11 C12 1.480(4) . ?
C12 C13 1.390(4) . ?
C12 C17 1.391(4) . ?
C13 C14 1.386(4) . ?
C13 H13 0.9300 . ?
C14 C15 1.377(4) . ?
C14 H14 0.9300 . ?
C15 C16 1.375(4) . ?
C15 H15 0.9300 . ?
C16 C17 1.390(4) . ?
C16 H16 0.9300 . ?
C17 H17 0.9300 . ?
C18 C19 1.384(4) . ?
C18 C23 1.393(4) . ?
C19 C20 1.386(4) . ?
C19 H19 0.9300 . ?
C20 C21 1.376(5) . ?
C20 H20 0.9300 . ?
C21 C22 1.376(5) . ?
C21 H21 0.9300 . ?
C22 C23 1.393(4) . ?
C22 H22 0.9300 . ?
C23 H23 0.9300 . ?
C25 H25A 0.9600 . ?
C25 H25B 0.9600 . ?
C25 H25C 0.9600 . ?
C26 C27 1.496(4) . ?
C26 H26 0.9300 . ?
C27 C28 1.534(4) . ?
C27 C29 1.543(4) . ?
C27 H27 0.9800 . ?
C28 H28A 0.9600 . ?
C28 H28B 0.9600 . ?
C28 H28C 0.9600 . ?
C29 H29A 0.9600 . ?
C29 H29B 0.9600 . ?
C29 H29C 0.9600 . ?
C30 C35 1.369(4) . ?
C30 C31 1.382(4) . ?
C31 C32 1.397(4) . ?
C31 H31 0.9300 . ?
C32 C33 1.366(5) . ?
C32 H32 0.9300 . ?
C33 C34 1.378(5) . ?
C33 H33 0.9300 . ?
C34 C35 1.400(4) . ?
C34 H34 0.9300 . ?
C35 H35 0.9300 . ?

loop_
_geom_torsion_atom_site_label_1
_geom_torsion_atom_site_label_2
_geom_torsion_atom_site_label_3
_geom_torsion_atom_site_label_4
_geom_torsion
_geom_torsion_site_symmetry_1
_geom_torsion_site_symmetry_2
_geom_torsion_site_symmetry_3
_geom_torsion_site_symmetry_4
_geom_torsion_publ_flag
C5 N1 N2 C11 146.6(2) . . . . ?
C2 N1 N2 C11 -0.2(3) . . . . ?
C4 N4 C1 C2 5.4(3) . . . . ?
C30 N4 C1 C2 -175.6(2) . . . . ?
C4 N4 C1 S1 -176.8(2) . . . . ?
C30 N4 C1 S1 2.2(4) . . . . ?
C11 N3 C2 N1 -8.4(3) . . . . ?
C18 N3 C2 N1 -164.7(2) . . . . ?
C11 N3 C2 C1 -128.7(2) . . . . ?
C18 N3 C2 C1 75.0(3) . . . . ?
C11 N3 C2 C3 112.1(2) . . . . ?
C18 N3 C2 C3 -44.2(3) . . . . ?
C5 N1 C2 N3 -138.3(2) . . . . ?
N2 N1 C2 N3 5.4(3) . . . . ?
C5 N1 C2 C1 -17.5(3) . . . . ?
N2 N1 C2 C1 126.2(2) . . . . ?
C5 N1 C2 C3 100.4(3) . . . . ?
N2 N1 C2 C3 -115.9(2) . . . . ?
N4 C1 C2 N3 -132.0(2) . . . . ?
S1 C1 C2 N3 50.1(3) . . . . ?
N4 C1 C2 N1 115.2(2) . . . . ?
S1 C1 C2 N1 -62.7(3) . . . . ?
N4 C1 C2 C3 -7.4(3) . . . . ?
S1 C1 C2 C3 174.6(2) . . . . ?
N3 C2 C3 C4 131.1(2) . . . . ?
N1 C2 C3 C4 -115.8(2) . . . . ?
C1 C2 C3 C4 6.9(3) . . . . ?
N3 C2 C3 C24 -103.6(3) . . . . ?
N1 C2 C3 C24 9.6(3) . . . . ?
C1 C2 C3 C24 132.2(2) . . . . ?
C1 N4 C4 C26 175.6(3) . . . . ?
C30 N4 C4 C26 -3.4(4) . . . . ?
C1 N4 C4 C3 -0.8(3) . . . . ?
C30 N4 C4 C3 -179.8(2) . . . . ?
C24 C3 C4 C26 59.0(4) . . . . ?
C2 C3 C4 C26 179.8(3) . . . . ?
C24 C3 C4 N4 -124.9(3) . . . . ?
C2 C3 C4 N4 -4.1(3) . . . . ?
N2 N1 C5 C10 -14.0(4) . . . . ?
C2 N1 C5 C10 128.1(3) . . . . ?
N2 N1 C5 C6 164.0(2) . . . . ?
C2 N1 C5 C6 -53.9(4) . . . . ?
C10 C5 C6 C7 -2.2(4) . . . . ?
N1 C5 C6 C7 179.8(2) . . . . ?
C5 C6 C7 C8 1.7(4) . . . . ?
C6 C7 C8 C9 0.3(5) . . . . ?
C7 C8 C9 C10 -1.8(5) . . . . ?
C6 C5 C10 C9 0.8(4) . . . . ?
N1 C5 C10 C9 178.7(3) . . . . ?
C8 C9 C10 C5 1.2(5) . . . . ?
N1 N2 C11 N3 -5.8(3) . . . . ?
N1 N2 C11 C12 176.6(2) . . . . ?
C18 N3 C11 N2 164.9(3) . . . . ?
C2 N3 C11 N2 9.7(3) . . . . ?
C18 N3 C11 C12 -17.5(4) . . . . ?
C2 N3 C11 C12 -172.7(2) . . . . ?
N2 C11 C12 C13 127.6(3) . . . . ?
N3 C11 C12 C13 -49.8(4) . . . . ?
N2 C11 C12 C17 -48.1(4) . . . . ?
N3 C11 C12 C17 134.4(3) . . . . ?
C17 C12 C13 C14 -0.2(5) . . . . ?
C11 C12 C13 C14 -175.9(3) . . . . ?
C12 C13 C14 C15 -0.7(5) . . . . ?
C13 C14 C15 C16 0.2(5) . . . . ?
C14 C15 C16 C17 1.2(5) . . . . ?
C15 C16 C17 C12 -2.0(5) . . . . ?
C13 C12 C17 C16 1.5(5) . . . . ?
C11 C12 C17 C16 177.3(3) . . . . ?
C11 N3 C18 C19 -48.1(4) . . . . ?
C2 N3 C18 C19 103.9(3) . . . . ?
C11 N3 C18 C23 131.2(3) . . . . ?
C2 N3 C18 C23 -76.8(3) . . . . ?
C23 C18 C19 C20 -0.6(4) . . . . ?
N3 C18 C19 C20 178.7(3) . . . . ?
C18 C19 C20 C21 0.4(5) . . . . ?
C19 C20 C21 C22 0.9(5) . . . . ?
C20 C21 C22 C23 -2.0(5) . . . . ?
C21 C22 C23 C18 1.8(5) . . . . ?
C19 C18 C23 C22 -0.5(4) . . . . ?
N3 C18 C23 C22 -179.8(3) . . . . ?
C25 O1 C24 O2 13.6(4) . . . . ?
C25 O1 C24 C3 -163.8(2) . . . . ?
C4 C3 C24 O2 15.9(4) . . . . ?
C2 C3 C24 O2 -103.1(3) . . . . ?
C4 C3 C24 O1 -166.7(2) . . . . ?
C2 C3 C24 O1 74.4(3) . . . . ?
N4 C4 C26 C27 -176.2(3) . . . . ?
C3 C4 C26 C27 -0.7(5) . . . . ?
C4 C26 C27 C28 -119.9(3) . . . . ?
C4 C26 C27 C29 117.4(3) . . . . ?
C1 N4 C30 C35 95.7(3) . . . . ?
C4 N4 C30 C35 -85.4(4) . . . . ?
C1 N4 C30 C31 -83.8(3) . . . . ?
C4 N4 C30 C31 95.1(3) . . . . ?
C35 C30 C31 C32 0.0(5) . . . . ?
N4 C30 C31 C32 179.5(3) . . . . ?
C30 C31 C32 C33 -0.6(5) . . . . ?
C31 C32 C33 C34 1.2(6) . . . . ?
C32 C33 C34 C35 -1.3(6) . . . . ?
C31 C30 C35 C34 0.0(5) . . . . ?
N4 C30 C35 C34 -179.6(3) . . . . ?
C33 C34 C35 C30 0.7(5) . . . . ?
